data_7055865
loop_
_publ_author_name
'Andrusenko, Elena V.'
'Kabin, Evgeniy V.'
'Novikov, Alexander S.'
'Bokach, Nadezhda A.'
'Starova, Galina L.'
'Kukushkin, Vadim Yu.'

_publ_section_title
;
 Metal-mediated generation of triazapentadienate-terminated di- and
 trinuclear \m2-pyrazolate NiII species and control of their nuclearity
;
_journal_issue 1
_journal_name_full 'New J. Chem.'
_journal_page_first 316
_journal_paper_doi 10.1039/C6NJ02962K
_journal_volume 41
_journal_year 2017
_chemical_formula_moiety 'C28 H44 N14 Ni3 O4'
_chemical_formula_sum 'C28 H44 N14 Ni3 O4'
_chemical_formula_weight 816.90
_chemical_name_systematic
;
 ? 
;
_space_group_crystal_system triclinic
_space_group_IT_number 2
_space_group_name_Hall '-P 1'
_space_group_name_H-M_alt 'P -1'
_symmetry_space_group_name_Hall '-P 1'
_symmetry_space_group_name_H-M 'P -1'
_atom_sites_solution_hydrogens geom
_atom_sites_solution_primary iterative
_atom_sites_solution_secondary difmap
_audit_creation_date 2015-12-02
_audit_creation_method
;
  Olex2 1.2-ac2
  (compiled 2012.03.27 svn.r2268, GUI svn.r4156)
;
_audit_update_record
;
2016-07-11 deposited with the CCDC.
2016-11-15 downloaded from the CCDC.
;
_cell_angle_alpha 107.345(4)
_cell_angle_beta 98.847(4)
_cell_angle_gamma 99.464(4)
_cell_formula_units_Z 1
_cell_length_a 8.6286(4)
_cell_length_b 8.7296(4)
_cell_length_c 12.6607(5)
_cell_measurement_reflns_used 3053
_cell_measurement_temperature 100(2)
_cell_measurement_theta_max 27.3220
_cell_measurement_theta_min 3.0820
_cell_volume 876.82(7)
_computing_cell_refinement
;
CrysAlisPro, Agilent Technologies,
Version 1.171.36.32 (release 02-08-2013 CrysAlis171 .NET)
(compiled Aug  2 2013,16:46:58)
;
_computing_data_collection
;
CrysAlisPro, Agilent Technologies,
Version 1.171.36.32 (release 02-08-2013 CrysAlis171 .NET)
(compiled Aug  2 2013,16:46:58)
;
_computing_data_reduction
;
CrysAlisPro, Agilent Technologies,
Version 1.171.36.32 (release 02-08-2013 CrysAlis171 .NET)
(compiled Aug  2 2013,16:46:58)
;
_computing_molecular_graphics
;
O. V. Dolomanov, L. J. Bourhis, R. J. Gildea, J. A. K. Howard and H. Puschmann,
OLEX2: a complete structure solution, refinement and analysis program.
J. Appl. Cryst. (2009). 42, 339-341.
;
_computing_publication_material
;
O. V. Dolomanov, L. J. Bourhis, R. J. Gildea, J. A. K. Howard and H. Puschmann,
OLEX2: a complete structure solution, refinement and analysis program.
J. Appl. Cryst. (2009). 42, 339-341.
;
_computing_structure_refinement
;
SHELXL, G.M. Sheldrick, Acta Cryst.
(2008). A64, 112-122
;
_computing_structure_solution 'J. Appl. Cryst. (2007) 40, 786-790'
_diffrn_ambient_temperature 100(2)
_diffrn_detector_area_resol_mean 16.2096
_diffrn_measured_fraction_theta_full 0.9992
_diffrn_measured_fraction_theta_max 0.9992
_diffrn_measurement_details
;
#__ type_ start__ end____ width___ exp.time_
  1 omega  -40.00    4.00   1.0000   70.0000
omega____ theta____ kappa____ phi______ frames
    -      -17.8777   38.0000  120.0000 44

#__ type_ start__ end____ width___ exp.time_
  2 omega  -23.00   24.00   1.0000   70.0000
omega____ theta____ kappa____ phi______ frames
    -      -17.8777  -99.0000 -150.0000 47

#__ type_ start__ end____ width___ exp.time_
  3 omega  -91.00  -35.00   1.0000   70.0000
omega____ theta____ kappa____ phi______ frames
    -      -17.8777 -178.0000  120.0000 56

#__ type_ start__ end____ width___ exp.time_
  4 omega   -9.00   24.00   1.0000   70.0000
omega____ theta____ kappa____ phi______ frames
    -      -17.8777  -99.0000  -60.0000 33

#__ type_ start__ end____ width___ exp.time_
  5 omega  -51.00   41.00   1.0000   70.0000
omega____ theta____ kappa____ phi______ frames
    -       18.8152  -38.0000  -30.0000 92

#__ type_ start__ end____ width___ exp.time_
  6 omega    0.00   87.00   1.0000   70.0000
omega____ theta____ kappa____ phi______ frames
    -       18.8152   57.0000  150.0000 87

#__ type_ start__ end____ width___ exp.time_
  7 omega   21.00   73.00   1.0000   70.0000
omega____ theta____ kappa____ phi______ frames
    -       18.8152   57.0000  -60.0000 52

#__ type_ start__ end____ width___ exp.time_
  8 omega  -50.00   40.00   1.0000   70.0000
omega____ theta____ kappa____ phi______ frames
    -       18.8152  -57.0000  120.0000 90

#__ type_ start__ end____ width___ exp.time_
  9 omega  -25.00    5.00   1.0000   70.0000
omega____ theta____ kappa____ phi______ frames
    -       18.8152  -99.0000  -60.0000 30
;
_diffrn_measurement_device_type 'Xcalibur, Eos'
_diffrn_measurement_method '\w scans'
_diffrn_orient_matrix_UB_11 0.0489097000
_diffrn_orient_matrix_UB_12 0.0675447000
_diffrn_orient_matrix_UB_13 -0.0080172000
_diffrn_orient_matrix_UB_21 0.0694748000
_diffrn_orient_matrix_UB_22 -0.0175851000
_diffrn_orient_matrix_UB_23 0.0276327000
_diffrn_orient_matrix_UB_31 0.0080115000
_diffrn_orient_matrix_UB_32 -0.0524734000
_diffrn_orient_matrix_UB_33 -0.0527694000
_diffrn_radiation_monochromator graphite
_diffrn_radiation_type 'Mo K\a'
_diffrn_radiation_wavelength 0.7107
_diffrn_reflns_av_R_equivalents 0.0376
_diffrn_reflns_av_unetI/netI 0.0594
_diffrn_reflns_limit_h_max 10
_diffrn_reflns_limit_h_min -10
_diffrn_reflns_limit_k_max 11
_diffrn_reflns_limit_k_min -11
_diffrn_reflns_limit_l_max 16
_diffrn_reflns_limit_l_min -16
_diffrn_reflns_number 9512
_diffrn_reflns_theta_full 27.49
_diffrn_reflns_theta_max 27.49
_diffrn_reflns_theta_min 2.51
_diffrn_source 'Enhance (Mo) X-ray Source'
_exptl_absorpt_coefficient_mu 1.650
_exptl_absorpt_correction_T_max 1.00000
_exptl_absorpt_correction_T_min 0.98600
_exptl_absorpt_correction_type multi-scan
_exptl_absorpt_process_details
;
CrysAlisPro, Agilent Technologies,
Version 1.171.36.32 (release 02-08-2013 CrysAlis171 .NET)
(compiled Aug  2 2013,16:46:58)
Empirical absorption correction using spherical harmonics,
 implemented in SCALE3 ABSPACK scaling algorithm.
;
_exptl_crystal_colour violet
_exptl_crystal_density_diffrn 1.547
_exptl_crystal_density_method 'not measured'
_exptl_crystal_description tables
_exptl_crystal_F_000 426
_exptl_crystal_size_max 0.34
_exptl_crystal_size_mid 0.28
_exptl_crystal_size_min 0.22
_refine_diff_density_max 0.494
_refine_diff_density_min -0.375
_refine_diff_density_rms 0.088
_refine_ls_extinction_method none
_refine_ls_goodness_of_fit_ref 1.044
_refine_ls_hydrogen_treatment mixed
_refine_ls_matrix_type full
_refine_ls_number_parameters 237
_refine_ls_number_reflns 3884
_refine_ls_number_restraints 0
_refine_ls_restrained_S_all 1.044
_refine_ls_R_factor_all 0.0657
_refine_ls_R_factor_gt 0.0435
_refine_ls_shift/su_max 0.000
_refine_ls_shift/su_mean 0.000
_refine_ls_structure_factor_coef Fsqd
_refine_ls_weighting_details 'calc w=1/[\s^2^(Fo^2^)+(0.0329P)^2^+0.5851P] where P=(Fo^2^+2Fc^2^)/3'
_refine_ls_weighting_scheme calc
_refine_ls_wR_factor_gt 0.0831
_refine_ls_wR_factor_ref 0.0903
_reflns_number_gt 3004
_reflns_number_total 3884
_reflns_threshold_expression >2sigma(I)
_cod_data_source_file c6nj02962k2.cif
_cod_data_source_block eva269
_cod_depositor_comments 'Adding full bibliography for 7055865--7055869.cif.'
_cod_original_cell_volume 876.83(6)
_cod_database_code 7055865
_chemical_oxdiff_formula 'ni cl2 N8 C6 h12'
_reflns_odcompleteness_completeness 99.92
_reflns_odcompleteness_iscentric 1
_reflns_odcompleteness_theta 26.32

loop_
_space_group_symop_id
_space_group_symop_operation_xyz
1 'x, y, z'
2 '-x, -y, -z'

loop_
_atom_site_label
_atom_site_type_symbol
_atom_site_fract_x
_atom_site_fract_y
_atom_site_fract_z
_atom_site_U_iso_or_equiv
_atom_site_adp_type
_atom_site_occupancy
_atom_site_symmetry_multiplicity
_atom_site_calc_flag
_atom_site_refinement_flags
Ni2 Ni 0.0000 0.0000 0.5000 0.01201(13) Uani 1 2 d S
Ni1 Ni 0.25907(5) 0.07196(5) 0.73351(3) 0.01798(12) Uani 1 1 d .
N2 N 0.2692(3) -0.0931(4) 0.7967(2) 0.0232(6) Uani 1 1 d .
O1 O 0.2814(3) -0.2257(3) 0.92283(19) 0.0338(6) Uani 1 1 d .
N5 N 0.1744(3) -0.1051(3) 0.4996(2) 0.0148(5) Uani 1 1 d .
O2 O 0.1671(3) 0.2849(3) 1.04002(18) 0.0295(6) Uani 1 1 d .
N4 N 0.2927(3) -0.0637(3) 0.5958(2) 0.0152(5) Uani 1 1 d .
N7 N 0.1471(3) 0.2046(3) 0.5669(2) 0.0141(5) Uani 1 1 d .
N1 N 0.2376(3) 0.0355(3) 0.9829(2) 0.0255(6) Uani 1 1 d .
N6 N 0.2506(3) 0.2398(3) 0.6690(2) 0.0154(5) Uani 1 1 d .
N3 N 0.2163(3) 0.2008(4) 0.8661(2) 0.0227(6) Uani 1 1 d .
C2 C 0.2084(4) 0.1670(4) 0.9588(3) 0.0223(7) Uani 1 1 d .
C17 C 0.1713(4) 0.3356(4) 0.5331(2) 0.0154(6) Uani 1 1 d .
C3 C 0.2629(4) -0.0870(4) 0.9001(3) 0.0252(8) Uani 1 1 d .
C6 C 0.4103(4) -0.1406(4) 0.5700(3) 0.0158(6) Uani 1 1 d .
C16 C 0.2904(4) 0.4592(4) 0.6145(3) 0.0192(7) Uani 1 1 d .
H16 H 0.3309 0.5637 0.6126 0.023 Uiso 1 1 calc R
C18 C 0.0793(4) 0.3364(4) 0.4230(2) 0.0203(7) Uani 1 1 d .
H18A H 0.0745 0.2350 0.3645 0.030 Uiso 1 1 calc R
H18B H 0.1322 0.4270 0.4040 0.030 Uiso 1 1 calc R
H18C H -0.0278 0.3475 0.4300 0.030 Uiso 1 1 calc R
C7 C 0.3694(4) -0.2342(4) 0.4562(3) 0.0197(7) Uani 1 1 d .
H7 H 0.4294 -0.3002 0.4158 0.024 Uiso 1 1 calc R
C15 C 0.3368(4) 0.3948(4) 0.6993(3) 0.0181(7) Uani 1 1 d .
C8 C 0.2202(4) -0.2092(4) 0.4146(2) 0.0162(6) Uani 1 1 d .
C5 C 0.5622(4) -0.1166(4) 0.6544(3) 0.0231(7) Uani 1 1 d .
H5A H 0.5438 -0.1860 0.6995 0.035 Uiso 1 1 calc R
H5B H 0.5944 -0.0036 0.7026 0.035 Uiso 1 1 calc R
H5C H 0.6456 -0.1448 0.6151 0.035 Uiso 1 1 calc R
C14 C 0.4685(4) 0.4699(4) 0.8035(3) 0.0250(8) Uani 1 1 d .
H14A H 0.4432 0.4249 0.8608 0.037 Uiso 1 1 calc R
H14B H 0.4788 0.5870 0.8307 0.037 Uiso 1 1 calc R
H14C H 0.5680 0.4462 0.7856 0.037 Uiso 1 1 calc R
C9 C 0.1200(4) -0.2780(4) 0.2964(2) 0.0225(7) Uani 1 1 d .
H9A H 0.0877 -0.1903 0.2738 0.034 Uiso 1 1 calc R
H9B H 0.0262 -0.3564 0.2939 0.034 Uiso 1 1 calc R
H9C H 0.1818 -0.3313 0.2457 0.034 Uiso 1 1 calc R
C4 C 0.1427(5) 0.2493(4) 1.1415(3) 0.0323(9) Uani 1 1 d .
H4A H 0.0964 0.3321 1.1861 0.049 Uiso 1 1 calc R
H4B H 0.2442 0.2489 1.1848 0.049 Uiso 1 1 calc R
H4C H 0.0714 0.1434 1.1210 0.049 Uiso 1 1 calc R
C1 C 0.2787(6) -0.2277(5) 1.0356(3) 0.0470(11) Uani 1 1 d .
H1A H 0.3736 -0.1541 1.0872 0.070 Uiso 1 1 calc R
H1B H 0.2759 -0.3373 1.0375 0.070 Uiso 1 1 calc R
H1C H 0.1850 -0.1931 1.0576 0.070 Uiso 1 1 calc R
H3 H 0.191(4) 0.294(4) 0.871(3) 0.017(9) Uiso 1 1 d .
H2 H 0.280(4) -0.191(5) 0.761(3) 0.033(11) Uiso 1 1 d .

loop_
_atom_site_aniso_label
_atom_site_aniso_U_11
_atom_site_aniso_U_22
_atom_site_aniso_U_33
_atom_site_aniso_U_23
_atom_site_aniso_U_13
_atom_site_aniso_U_12
Ni2 0.0118(3) 0.0134(3) 0.0129(3) 0.0062(2) 0.0035(2) 0.0045(2)
Ni1 0.0192(2) 0.0214(2) 0.0155(2) 0.00858(17) 0.00293(16) 0.00671(18)
N2 0.0283(17) 0.0247(15) 0.0190(15) 0.0095(12) 0.0040(12) 0.0092(13)
O1 0.0535(18) 0.0377(14) 0.0241(13) 0.0211(11) 0.0128(12) 0.0237(13)
N5 0.0144(13) 0.0177(13) 0.0147(13) 0.0083(10) 0.0033(10) 0.0043(11)
O2 0.0369(15) 0.0319(13) 0.0186(12) 0.0061(10) 0.0061(10) 0.0085(12)
N4 0.0157(14) 0.0170(13) 0.0155(13) 0.0089(10) 0.0026(10) 0.0053(11)
N7 0.0124(13) 0.0180(13) 0.0144(13) 0.0080(10) 0.0036(10) 0.0049(11)
N1 0.0298(17) 0.0302(16) 0.0191(14) 0.0111(12) 0.0044(12) 0.0093(13)
N6 0.0149(13) 0.0176(13) 0.0139(13) 0.0059(10) 0.0016(10) 0.0044(11)
N3 0.0259(16) 0.0262(16) 0.0170(14) 0.0069(12) 0.0018(11) 0.0116(13)
C2 0.0176(17) 0.0284(18) 0.0171(17) 0.0034(14) 0.0020(13) 0.0044(14)
C17 0.0170(16) 0.0165(15) 0.0166(15) 0.0067(12) 0.0075(12) 0.0081(13)
C3 0.0234(19) 0.0325(19) 0.0254(18) 0.0160(15) 0.0047(14) 0.0097(15)
C6 0.0124(15) 0.0162(15) 0.0240(17) 0.0126(13) 0.0062(12) 0.0035(12)
C16 0.0196(17) 0.0157(15) 0.0237(17) 0.0071(13) 0.0071(13) 0.0041(13)
C18 0.0281(19) 0.0181(15) 0.0181(16) 0.0090(13) 0.0065(14) 0.0072(14)
C7 0.0216(18) 0.0217(16) 0.0251(17) 0.0125(14) 0.0145(14) 0.0123(14)
C15 0.0156(16) 0.0197(16) 0.0184(16) 0.0048(13) 0.0041(13) 0.0050(13)
C8 0.0195(17) 0.0167(15) 0.0165(16) 0.0091(12) 0.0058(13) 0.0071(13)
C5 0.0149(17) 0.0292(18) 0.0310(19) 0.0167(15) 0.0046(14) 0.0084(14)
C14 0.0207(18) 0.0226(17) 0.0269(19) 0.0053(14) -0.0010(14) 0.0027(15)
C9 0.0253(19) 0.0262(18) 0.0196(17) 0.0073(14) 0.0089(14) 0.0125(15)
C4 0.039(2) 0.038(2) 0.0194(18) 0.0069(16) 0.0114(16) 0.0088(18)
C1 0.073(3) 0.058(3) 0.030(2) 0.031(2) 0.017(2) 0.035(2)

loop_
_atom_type_symbol
_atom_type_description
_atom_type_scat_dispersion_real
_atom_type_scat_dispersion_imag
_atom_type_scat_source
C C 0.0033 0.0016 'International Tables Vol C Tables 4.2.6.8 and 6.1.1.4'
H H 0.0000 0.0000 'International Tables Vol C Tables 4.2.6.8 and 6.1.1.4'
N N 0.0061 0.0033 'International Tables Vol C Tables 4.2.6.8 and 6.1.1.4'
Ni Ni 0.3393 1.1124 'International Tables Vol C Tables 4.2.6.8 and 6.1.1.4'
O O 0.0106 0.0060 'International Tables Vol C Tables 4.2.6.8 and 6.1.1.4'

loop_
_geom_angle_atom_site_label_1
_geom_angle_atom_site_label_2
_geom_angle_atom_site_label_3
_geom_angle
_geom_angle_site_symmetry_1
_geom_angle_site_symmetry_3
N5 Ni2 N5 179.999(1) . 2_556
N7 Ni2 N5 90.91(10) . 2_556
N7 Ni2 N5 89.10(10) 2_556 2_556
N7 Ni2 N5 89.10(10) . .
N7 Ni2 N5 90.90(10) 2_556 .
N7 Ni2 N7 180.0 . 2_556
N2 Ni1 N4 90.92(11) . .
N2 Ni1 N6 179.47(12) . .
N6 Ni1 N4 88.79(10) . .
N3 Ni1 N2 88.98(13) . .
N3 Ni1 N4 177.42(12) . .
N3 Ni1 N6 91.33(12) . .
Ni1 N2 H2 125(2) . .
C3 N2 Ni1 128.1(2) . .
C3 N2 H2 107(2) . .
C3 O1 C1 117.8(3) . .
N4 N5 Ni2 120.49(18) . .
C8 N5 Ni2 131.3(2) . .
C8 N5 N4 107.8(2) . .
C2 O2 C4 117.3(3) . .
N5 N4 Ni1 118.44(18) . .
C6 N4 Ni1 132.8(2) . .
C6 N4 N5 108.7(2) . .
N6 N7 Ni2 120.69(18) . .
C17 N7 Ni2 130.9(2) . .
C17 N7 N6 108.4(2) . .
C2 N1 C3 117.6(3) . .
N7 N6 Ni1 118.79(18) . .
C15 N6 Ni1 132.5(2) . .
C15 N6 N7 108.5(2) . .
Ni1 N3 H3 121(2) . .
C2 N3 Ni1 128.4(2) . .
C2 N3 H3 110(2) . .
N1 C2 O2 117.5(3) . .
N3 C2 O2 114.3(3) . .
N3 C2 N1 128.2(3) . .
N7 C17 C16 108.9(3) . .
N7 C17 C18 121.9(3) . .
C16 C17 C18 129.2(3) . .
N2 C3 O1 114.5(3) . .
N2 C3 N1 128.1(3) . .
N1 C3 O1 117.4(3) . .
N4 C6 C7 108.9(3) . .
N4 C6 C5 122.8(3) . .
C7 C6 C5 128.3(3) . .
C17 C16 H16 127.0 . .
C17 C16 C15 105.9(3) . .
C15 C16 H16 127.0 . .
C17 C18 H18A 109.5 . .
C17 C18 H18B 109.5 . .
C17 C18 H18C 109.5 . .
H18A C18 H18B 109.5 . .
H18A C18 H18C 109.5 . .
H18B C18 H18C 109.5 . .
C6 C7 H7 127.1 . .
C6 C7 C8 105.8(3) . .
C8 C7 H7 127.1 . .
N6 C15 C16 108.3(3) . .
N6 C15 C14 122.6(3) . .
C16 C15 C14 128.9(3) . .
N5 C8 C7 108.8(3) . .
N5 C8 C9 122.2(3) . .
C7 C8 C9 129.0(3) . .
C6 C5 H5A 109.5 . .
C6 C5 H5B 109.5 . .
C6 C5 H5C 109.5 . .
H5A C5 H5B 109.5 . .
H5A C5 H5C 109.5 . .
H5B C5 H5C 109.5 . .
C15 C14 H14A 109.5 . .
C15 C14 H14B 109.5 . .
C15 C14 H14C 109.5 . .
H14A C14 H14B 109.5 . .
H14A C14 H14C 109.5 . .
H14B C14 H14C 109.5 . .
C8 C9 H9A 109.5 . .
C8 C9 H9B 109.5 . .
C8 C9 H9C 109.5 . .
H9A C9 H9B 109.5 . .
H9A C9 H9C 109.5 . .
H9B C9 H9C 109.5 . .
O2 C4 H4A 109.5 . .
O2 C4 H4B 109.5 . .
O2 C4 H4C 109.5 . .
H4A C4 H4B 109.5 . .
H4A C4 H4C 109.5 . .
H4B C4 H4C 109.5 . .
O1 C1 H1A 109.5 . .
O1 C1 H1B 109.5 . .
O1 C1 H1C 109.5 . .
H1A C1 H1B 109.5 . .
H1A C1 H1C 109.5 . .
H1B C1 H1C 109.5 . .

loop_
_geom_bond_atom_site_label_1
_geom_bond_atom_site_label_2
_geom_bond_distance
_geom_bond_site_symmetry_2
Ni2 N5 1.887(2) 2_556
Ni2 N5 1.887(2) .
Ni2 N7 1.881(2) .
Ni2 N7 1.881(2) 2_556
Ni1 N2 1.852(3) .
Ni1 N4 1.888(2) .
Ni1 N6 1.885(2) .
Ni1 N3 1.849(3) .
N2 C3 1.305(4) .
N2 H2 0.87(4) .
O1 C3 1.353(4) .
O1 C1 1.437(4) .
N5 N4 1.375(3) .
N5 C8 1.344(4) .
O2 C2 1.358(4) .
O2 C4 1.445(4) .
N4 C6 1.334(4) .
N7 N6 1.371(3) .
N7 C17 1.333(4) .
N1 C2 1.325(4) .
N1 C3 1.330(4) .
N6 C15 1.342(4) .
N3 C2 1.301(4) .
N3 H3 0.86(3) .
C17 C16 1.389(4) .
C17 C18 1.496(4) .
C6 C7 1.384(4) .
C6 C5 1.500(4) .
C16 H16 0.9300 .
C16 C15 1.390(4) .
C18 H18A 0.9600 .
C18 H18B 0.9600 .
C18 H18C 0.9600 .
C7 H7 0.9300 .
C7 C8 1.391(4) .
C15 C14 1.496(4) .
C8 C9 1.498(4) .
C5 H5A 0.9600 .
C5 H5B 0.9600 .
C5 H5C 0.9600 .
C14 H14A 0.9600 .
C14 H14B 0.9600 .
C14 H14C 0.9600 .
C9 H9A 0.9600 .
C9 H9B 0.9600 .
C9 H9C 0.9600 .
C4 H4A 0.9600 .
C4 H4B 0.9600 .
C4 H4C 0.9600 .
C1 H1A 0.9600 .
C1 H1B 0.9600 .
C1 H1C 0.9600 .

loop_
_geom_torsion_atom_site_label_1
_geom_torsion_atom_site_label_2
_geom_torsion_atom_site_label_3
_geom_torsion_atom_site_label_4
_geom_torsion
_geom_torsion_site_symmetry_1
Ni2 N5 N4 Ni1 10.4(3) .
Ni2 N5 N4 C6 -172.86(19) .
Ni2 N5 C8 C7 171.9(2) .
Ni2 N5 C8 C9 -6.9(5) .
Ni2 N7 N6 Ni1 6.6(3) .
Ni2 N7 N6 C15 -177.47(19) .
Ni2 N7 C17 C16 177.7(2) .
Ni2 N7 C17 C18 -2.7(4) .
Ni1 N2 C3 O1 -176.9(2) .
Ni1 N2 C3 N1 4.6(5) .
Ni1 N4 C6 C7 175.8(2) .
Ni1 N4 C6 C5 -6.8(5) .
Ni1 N6 C15 C16 174.0(2) .
Ni1 N6 C15 C14 -1.2(5) .
Ni1 N3 C2 O2 -177.1(2) .
Ni1 N3 C2 N1 4.0(5) .
N2 Ni1 N4 N5 118.1(2) .
N2 Ni1 N4 C6 -57.7(3) .
N2 Ni1 N6 N7 109(13) .
N2 Ni1 N6 C15 -66(13) .
N2 Ni1 N3 C2 2.3(3) .
N5 Ni2 N5 N4 172(6) 2_556
N5 Ni2 N5 C8 1(6) 2_556
N5 Ni2 N7 N6 121.1(2) 2_556
N5 Ni2 N7 N6 -58.9(2) .
N5 Ni2 N7 C17 -57.3(3) 2_556
N5 Ni2 N7 C17 122.7(3) .
N5 N4 C6 C7 -0.3(3) .
N5 N4 C6 C5 177.1(3) .
N4 Ni1 N2 C3 176.4(3) .
N4 Ni1 N6 N7 52.7(2) .
N4 Ni1 N6 C15 -122.0(3) .
N4 Ni1 N3 C2 90(3) .
N4 N5 C8 C7 -0.4(3) .
N4 N5 C8 C9 -179.2(3) .
N4 C6 C7 C8 0.1(3) .
N7 Ni2 N5 N4 48.9(2) .
N7 Ni2 N5 N4 -131.1(2) 2_556
N7 Ni2 N5 C8 -122.6(3) .
N7 Ni2 N5 C8 57.4(3) 2_556
N7 Ni2 N7 N6 -104(14) 2_556
N7 Ni2 N7 C17 78(14) 2_556
N7 N6 C15 C16 -1.2(3) .
N7 N6 C15 C14 -176.3(3) .
N7 C17 C16 C15 0.1(3) .
N6 Ni1 N2 C3 120(13) .
N6 Ni1 N4 N5 -62.3(2) .
N6 Ni1 N4 C6 121.9(3) .
N6 Ni1 N3 C2 -177.3(3) .
N6 N7 C17 C16 -0.8(3) .
N6 N7 C17 C18 178.8(3) .
N3 Ni1 N2 C3 -6.2(3) .
N3 Ni1 N4 N5 30(3) .
N3 Ni1 N4 C6 -145(2) .
N3 Ni1 N6 N7 -124.7(2) .
N3 Ni1 N6 C15 60.5(3) .
C2 N1 C3 N2 3.0(5) .
C2 N1 C3 O1 -175.5(3) .
C17 N7 N6 Ni1 -174.65(19) .
C17 N7 N6 C15 1.3(3) .
C17 C16 C15 N6 0.7(3) .
C17 C16 C15 C14 175.4(3) .
C3 N1 C2 O2 173.7(3) .
C3 N1 C2 N3 -7.4(5) .
C6 C7 C8 N5 0.2(3) .
C6 C7 C8 C9 178.9(3) .
C18 C17 C16 C15 -179.4(3) .
C8 N5 N4 Ni1 -176.31(19) .
C8 N5 N4 C6 0.4(3) .
C5 C6 C7 C8 -177.1(3) .
C4 O2 C2 N1 -6.1(4) .
C4 O2 C2 N3 174.9(3) .
C1 O1 C3 N2 178.9(3) .
C1 O1 C3 N1 -2.4(5) .
